data_2300237
loop_
_publ_author_name
'Stone, Kevin H.'
'Lapidus, Saul H.'
'Stephens, Peter W.'

_publ_section_title
;
 Implementation and use of robust refinement in powder diffraction in
 the presence of impurities
;
_journal_coeditor_code DB5058
_journal_issue 3
_journal_name_full 'Journal of Applied Crystallography'
_journal_page_first 385
_journal_page_last 391
_journal_paper_doi 10.1107/S0021889809008450
_journal_volume 42
_journal_year 2009
_chemical_formula_moiety 'C8 H9 N O2'
_chemical_formula_structural 'C8 H9 N O2'
_chemical_formula_sum 'C8 H9 N O2'
_chemical_formula_weight 151.16
_chemical_name_common acetaminophen
_space_group_crystal_system monoclinic
_space_group_IT_number 14
_space_group_name_Hall '-P 2yab'
_space_group_name_H-M_alt 'P 1 21/a 1'
_cell_angle_alpha 90
_cell_angle_beta 115.703(3)
_cell_angle_gamma 90
_cell_formula_units_Z 4
_cell_length_a 12.8858(6)
_cell_length_b 9.3812(4)
_cell_length_c 7.1013(4)
_cell_volume 773.50(7)
_diffrn_radiation_monochromator 'double Si(111)'
_diffrn_radiation_wavelength 0.698291
_cod_data_source_file db5058.cif
_cod_data_source_block Acet_69%_Single_Rietveld
_cod_depositor_comments
;
 Updating space group information.

 2018-07-31

The following automatic conversions were performed:
'_space_group_crystal_system' value 'Monoclinic' changed to 'monoclinic'
according to '/home/saulius/struct/CIF-dictionaries/cif_core.dic'
dictionary named 'cif_core.dic' version 2.4.1 from 2010-06-29.

Automatic conversion script
Id: cif_fix_enum 1527 2010-12-29 10:47:43Z saulius 
;
_cod_database_code 2300237

loop_
_space_group_symop_id
_space_group_symop_operation_xyz
1 x,y,z
2 -x+1/2,y+1/2,-z
3 -x,-y,-z
4 x+1/2,-y+1/2,z

loop_
_atom_site_type_symbol
_atom_site_label
_atom_site_fract_x
_atom_site_fract_y
_atom_site_fract_z
_atom_site_occupancy
C C1a 0.4354 0.349953 -0.161516 1
C C2a 0.5117 0.353396 -0.2527312 1
C C3a 0.60835 0.265457 -0.1769785 1
C C4a 0.6287 0.174076 -0.01001063 1
C C5a 0.55239 0.170633 0.08120455 1
C C6a 0.45574 0.258571 0.00545188 1
C C7a 0.28926 0.5009 -0.3902086 1
C C8a 0.17717 0.591282 -0.4372285 1
N N1a 0.34401 0.439007 -0.2015235 1
O O1a 0.7215 0.07887 0.05975727 1
O O2a 0.30755 0.500916 -0.5477002 1
H H1a 0.79435 0.131317 0.1460723 1
H H2a 0.4971 0.419006 -0.3726109 1
H H3a 0.66314 0.267929 -0.2424693 1
H H5a 0.567 0.105023 0.2010843 1
H H6a 0.40096 0.256099 0.07094266 1
H H8a 0.15794 0.650522 -0.565133 1
H H8b 0.11339 0.526158 -0.448019 1
H H8c 0.18852 0.648525 -0.3109649 1
H H9a 0.31361 0.4507 -0.09458964 1
